data_4320477
loop_
_publ_author_name
'Savariraj Kingsley'
'Vadapalli Chandrasekhar'
'Christopher D. Incarvito'
'Matthew K. Lam'
'Arnold L. Rheingold'

_publ_contact_author
;
       Chandrasekhar. V
       Department of Chemistry
       IIT, Kanpur 208 016
       India
;
_publ_contact_author_email vc@iitk.ac.in
_publ_contact_author_fax '+91 512 597 436'
_publ_contact_author_phone '+91 512 597 617'
_publ_section_title
;
 Tethered Pyrazolyl Phosphinate: Pyrazolyl-N- and Phosphoryl-O-Metal
 Coordination in Ph2P(O){OCH2CH2(3,5-Me2Pz)}
;
_journal_name_full 'Inorganic Chemistry'
_journal_page_first 5890
_journal_page_last 5896
_journal_paper_doi 10.1021/ic010454c
_journal_volume 40
_journal_year 2001
_chemical_formula_moiety 'C19 H21 Cl2 Co N2 O2 P'
_chemical_formula_sum 'C19 H21 Cl2 Co N2 O2 P'
_chemical_formula_weight 470.18
_chemical_melting_point 168
_chemical_name_common COopp2epz(2)
_chemical_name_systematic
;

   ?

;
_space_group_IT_number 14
_symmetry_cell_setting monoclinic
_symmetry_space_group_name_Hall '-P 2yn'
_symmetry_space_group_name_H-M 'P 1 21/n 1'
_atom_sites_solution_hydrogens geom
_atom_sites_solution_primary direct
_atom_sites_solution_secondary difmap
_audit_creation_method SHELXL-97
_cell_angle_alpha 90.00
_cell_angle_beta 95.31(3)
_cell_angle_gamma 90.00
_cell_formula_units_Z 4
_cell_length_a 9.751(6)
_cell_length_b 18.126(2)
_cell_length_c 11.946(3)
_cell_measurement_reflns_used 25
_cell_measurement_temperature 293(2)
_cell_measurement_theta_max 22
_cell_measurement_theta_min 2
_cell_volume 2102.4(14)
_computing_structure_refinement 'SHELXL-97 (Sheldrick, 1997)'
_computing_structure_solution 'SHELXS-97 (Sheldrick, 1990)'
_diffrn_ambient_temperature 293(2)
_diffrn_measured_fraction_theta_full 0.831
_diffrn_measured_fraction_theta_max 0.831
_diffrn_radiation_monochromator graphite
_diffrn_radiation_source 'fine-focus sealed tube'
_diffrn_radiation_type MoK\a
_diffrn_radiation_wavelength 0.71069
_diffrn_reflns_av_R_equivalents 0.0557
_diffrn_reflns_av_sigmaI/netI 0.1777
_diffrn_reflns_limit_h_max 10
_diffrn_reflns_limit_h_min 0
_diffrn_reflns_limit_k_max 12
_diffrn_reflns_limit_k_min 0
_diffrn_reflns_limit_l_max 12
_diffrn_reflns_limit_l_min -12
_diffrn_reflns_number 2414
_diffrn_reflns_theta_full 22.47
_diffrn_reflns_theta_max 22.47
_diffrn_reflns_theta_min 2.05
_exptl_absorpt_coefficient_mu 1.163
_exptl_absorpt_correction_type none
_exptl_crystal_colour blue
_exptl_crystal_density_diffrn 1.485
_exptl_crystal_density_method 'not measured'
_exptl_crystal_description plate
_exptl_crystal_F_000 964
_exptl_crystal_size_max 0.35
_exptl_crystal_size_mid 0.24
_exptl_crystal_size_min 0.14
_refine_diff_density_max 0.358
_refine_diff_density_min -0.416
_refine_diff_density_rms 0.093
_refine_ls_extinction_method none
_refine_ls_goodness_of_fit_ref 0.988
_refine_ls_hydrogen_treatment mixed
_refine_ls_matrix_type full
_refine_ls_number_parameters 244
_refine_ls_number_reflns 2273
_refine_ls_number_restraints 0
_refine_ls_restrained_S_all 0.988
_refine_ls_R_factor_all 0.1813
_refine_ls_R_factor_gt 0.0542
_refine_ls_shift/su_max 0.009
_refine_ls_shift/su_mean 0.008
_refine_ls_structure_factor_coef Fsqd
_refine_ls_weighting_details 'calc w=1/[\s^2^(Fo^2^)+(0.0494P)^2^+1.3885P] where P=(Fo^2^+2Fc^2^)/3'
_refine_ls_weighting_scheme calc
_refine_ls_wR_factor_gt 0.1027
_refine_ls_wR_factor_ref 0.1410
_reflns_number_gt 2030
_reflns_number_total 2273
_reflns_threshold_expression >2sigma(I)
_cod_data_source_file ic010454c_2.cif
_cod_data_source_block COPOLY
_cod_depositor_comments
;
The following automatic conversions were performed:

'_symmetry_cell_setting' value 'Monoclinic' changed to 'monoclinic'
according to the built-in table from CIF Core dictionary named
'cif_core.dic' version 2.4.1 from 2010-06-29.

Automatic conversion script
Id: cif_fix_values 1646 2011-03-28 12:23:43Z adriana 
;
_cod_database_code 4320477

loop_
_symmetry_equiv_pos_as_xyz
'x, y, z'
'-x+1/2, y+1/2, -z+1/2'
'-x, -y, -z'
'x-1/2, -y-1/2, z-1/2'

loop_
_atom_site_label
_atom_site_type_symbol
_atom_site_fract_x
_atom_site_fract_y
_atom_site_fract_z
_atom_site_U_iso_or_equiv
_atom_site_adp_type
_atom_site_occupancy
_atom_site_symmetry_multiplicity
_atom_site_calc_flag
_atom_site_refinement_flags
_atom_site_disorder_assembly
_atom_site_disorder_group
C5 C -0.3780(13) 0.4648(6) 0.7131(10) 0.066(4) Uani 1 1 d . . .
H5A H -0.3592 0.4388 0.7828 0.098 Uiso 1 1 calc R . .
H5B H -0.4747 0.4756 0.7013 0.098 Uiso 1 1 calc R . .
H5C H -0.3266 0.5101 0.7158 0.098 Uiso 1 1 calc R . .
C4 C -0.3368(11) 0.4182(8) 0.6188(12) 0.044(4) Uani 1 1 d . . .
C3 C -0.3424(12) 0.4306(8) 0.5070(12) 0.050(4) Uani 1 1 d . . .
H3 H -0.3702 0.4740 0.4701 0.060 Uiso 1 1 calc R . .
C19 C -0.4646(12) -0.0282(8) 0.3608(10) 0.048(4) Uani 1 1 d . . .
H19 H -0.5554 -0.0175 0.3351 0.058 Uiso 1 1 calc R . .
C18 C -0.4319(16) -0.0971(8) 0.3994(11) 0.060(4) Uani 1 1 d . . .
H18 H -0.4993 -0.1334 0.3988 0.072 Uiso 1 1 calc R . .
N2 N -0.2955(9) 0.3478(6) 0.6348(8) 0.032(2) Uani 1 1 d . . .
C6 C -0.2625(11) 0.3075(6) 0.7388(8) 0.039(3) Uani 1 1 d . . .
H6A H -0.3008 0.2582 0.7306 0.047 Uiso 1 1 calc R . .
H6B H -0.3060 0.3319 0.7986 0.047 Uiso 1 1 calc R . .
C2 C -0.2988(12) 0.3664(8) 0.4574(10) 0.041(4) Uani 1 1 d . . .
P1 P -0.3970(3) 0.11770(19) 0.3096(2) 0.0350(9) Uani 1 1 d . . .
C13 C -0.4195(13) 0.0941(6) 0.0797(10) 0.053(4) Uani 1 1 d . . .
H13 H -0.5020 0.0700 0.0890 0.063 Uiso 1 1 calc R . .
N1 N -0.2688(8) 0.3151(5) 0.5351(7) 0.033(3) Uani 1 1 d . . .
C14 C -0.3644(12) 0.0271(6) 0.3590(8) 0.029(3) Uani 1 1 d . . .
O1 O -0.3316(7) 0.1762(4) 0.3845(5) 0.038(2) Uani 1 1 d . . .
C1 C -0.2841(13) 0.3549(7) 0.3355(9) 0.069(4) Uani 1 1 d . . .
H1A H -0.2544 0.3052 0.3236 0.103 Uiso 1 1 calc R . .
H1B H -0.2172 0.3888 0.3114 0.103 Uiso 1 1 calc R . .
H1C H -0.3712 0.3632 0.2931 0.103 Uiso 1 1 calc R . .
C12 C -0.3704(18) 0.1001(7) -0.0263(10) 0.071(5) Uani 1 1 d . . .
H12 H -0.4213 0.0798 -0.0884 0.085 Uiso 1 1 calc R . .
C8 C -0.3409(12) 0.1253(6) 0.1709(9) 0.034(3) Uani 1 1 d . . .
C17 C -0.3001(17) -0.1125(8) 0.4389(10) 0.053(4) Uani 1 1 d . . .
H17 H -0.2785 -0.1598 0.4652 0.064 Uiso 1 1 calc R . .
C7 C -0.1113(11) 0.3017(7) 0.7722(9) 0.041(3) Uani 1 1 d . . .
H7A H -0.0946 0.2712 0.8388 0.050 Uiso 1 1 calc R . .
H7B H -0.0652 0.2794 0.7120 0.050 Uiso 1 1 calc R . .
Cl2 Cl -0.1907(4) 0.13462(17) 0.6498(2) 0.0595(11) Uani 1 1 d . . .
O2 O -0.0588(7) 0.3761(4) 0.7949(5) 0.033(2) Uani 1 1 d . . .
Co1 Co -0.19881(15) 0.21198(8) 0.50435(12) 0.0328(5) Uani 1 1 d . . .
C15 C -0.2328(13) 0.0080(8) 0.4011(10) 0.052(4) Uani 1 1 d . . .
H15 H -0.1640 0.0437 0.4023 0.063 Uiso 1 1 calc R . .
C11 C -0.2509(18) 0.1347(8) -0.0403(12) 0.067(5) Uani 1 1 d . . .
H11 H -0.2211 0.1389 -0.1117 0.081 Uiso 1 1 calc R . .
C16 C -0.1985(16) -0.0608(10) 0.4409(10) 0.065(5) Uani 1 1 d . . .
H16 H -0.1087 -0.0720 0.4687 0.078 Uiso 1 1 calc R . .
C9 C -0.2181(12) 0.1596(7) 0.1578(10) 0.048(4) Uani 1 1 d . . .
H9 H -0.1661 0.1799 0.2194 0.058 Uiso 1 1 calc R . .
C10 C -0.1725(15) 0.1638(8) 0.0514(13) 0.066(4) Uani 1 1 d . . .
H10 H -0.0887 0.1863 0.0417 0.079 Uiso 1 1 calc R . .
Cl1 Cl 0.0009(3) 0.21739(19) 0.4303(3) 0.0626(10) Uani 1 1 d . . .

loop_
_atom_site_aniso_label
_atom_site_aniso_U_11
_atom_site_aniso_U_22
_atom_site_aniso_U_33
_atom_site_aniso_U_23
_atom_site_aniso_U_13
_atom_site_aniso_U_12
C5 0.074(11) 0.040(11) 0.085(11) -0.021(8) 0.020(8) 0.009(8)
C4 0.029(8) 0.029(12) 0.071(12) -0.013(9) -0.018(7) 0.008(7)
C3 0.046(9) 0.026(12) 0.074(11) 0.014(8) -0.013(8) 0.006(7)
C19 0.038(9) 0.042(12) 0.064(9) 0.008(8) 0.007(7) 0.007(9)
C18 0.074(12) 0.038(14) 0.073(10) 0.017(8) 0.032(9) 0.003(9)
N2 0.031(6) 0.029(8) 0.037(6) -0.006(6) 0.005(5) -0.005(6)
C6 0.050(8) 0.040(9) 0.029(7) -0.002(6) 0.008(6) -0.010(7)
C2 0.045(8) 0.042(12) 0.034(8) -0.006(8) -0.005(7) -0.003(7)
P1 0.036(2) 0.038(3) 0.0304(18) 0.0014(18) 0.0017(16) 0.0041(19)
C13 0.057(10) 0.046(10) 0.055(9) 0.006(7) 0.004(8) 0.012(7)
N1 0.034(6) 0.042(8) 0.024(5) 0.010(5) 0.007(5) 0.010(5)
C14 0.029(8) 0.040(11) 0.020(6) -0.002(6) 0.009(6) 0.007(7)
O1 0.043(5) 0.038(6) 0.034(5) -0.011(4) 0.004(4) -0.004(4)
C1 0.099(12) 0.057(11) 0.051(9) 0.010(7) 0.009(8) 0.012(9)
C12 0.133(16) 0.053(12) 0.030(9) 0.002(7) 0.025(10) 0.032(11)
C8 0.045(8) 0.026(9) 0.030(7) 0.001(6) 0.005(6) 0.002(7)
C17 0.078(12) 0.043(12) 0.042(8) 0.012(7) 0.022(8) 0.029(10)
C7 0.049(8) 0.038(10) 0.037(7) 0.008(7) -0.001(6) -0.007(8)
Cl2 0.089(3) 0.045(3) 0.0444(19) 0.0119(17) 0.0027(19) -0.003(2)
O2 0.030(5) 0.028(6) 0.043(5) -0.012(4) 0.005(4) -0.008(4)
Co1 0.0348(10) 0.0317(12) 0.0327(9) 0.0003(9) 0.0077(7) 0.0019(10)
C15 0.045(10) 0.052(13) 0.058(9) -0.011(8) -0.001(7) 0.000(9)
C11 0.091(13) 0.068(13) 0.048(10) 0.026(9) 0.035(10) 0.028(10)
C16 0.067(12) 0.064(14) 0.059(10) 0.004(9) -0.020(9) 0.022(11)
C9 0.045(9) 0.052(10) 0.050(9) 0.018(7) 0.018(7) 0.011(7)
C10 0.064(11) 0.069(12) 0.068(11) 0.017(9) 0.019(10) 0.019(9)
Cl1 0.043(2) 0.072(3) 0.077(2) 0.001(2) 0.0287(18) 0.006(2)

loop_
_atom_type_symbol
_atom_type_description
_atom_type_scat_dispersion_real
_atom_type_scat_dispersion_imag
_atom_type_scat_source
C C 0.0033 0.0016 'International Tables Vol C Tables 4.2.6.8 and 6.1.1.4'
H H 0.0000 0.0000 'International Tables Vol C Tables 4.2.6.8 and 6.1.1.4'
N N 0.0061 0.0033 'International Tables Vol C Tables 4.2.6.8 and 6.1.1.4'
O O 0.0106 0.0060 'International Tables Vol C Tables 4.2.6.8 and 6.1.1.4'
P P 0.1023 0.0942 'International Tables Vol C Tables 4.2.6.8 and 6.1.1.4'
Cl Cl 0.1484 0.1585 'International Tables Vol C Tables 4.2.6.8 and 6.1.1.4'
Co Co 0.3494 0.9721 'International Tables Vol C Tables 4.2.6.8 and 6.1.1.4'

loop_
_geom_angle_atom_site_label_1
_geom_angle_atom_site_label_2
_geom_angle_atom_site_label_3
_geom_angle
_geom_angle_site_symmetry_1
_geom_angle_site_symmetry_3
_geom_angle_publ_flag
C3 C4 N2 106.4(12) . . ?
C3 C4 C5 131.6(15) . . ?
N2 C4 C5 121.8(13) . . ?
C4 C3 C2 107.3(12) . . ?
C18 C19 C14 121.4(12) . . ?
C19 C18 C17 119.5(14) . . ?
C4 N2 N1 111.3(10) . . ?
C4 N2 C6 129.6(10) . . ?
N1 N2 C6 118.7(10) . . ?
N2 C6 C7 113.5(9) . . ?
N1 C2 C3 110.1(10) . . ?
N1 C2 C1 123.4(13) . . ?
C3 C2 C1 126.5(13) . . ?
O1 P1 O2 112.6(4) . 4_565 ?
O1 P1 C14 114.0(5) . . ?
O2 P1 C14 104.6(5) 4_565 . ?
O1 P1 C8 110.4(5) . . ?
O2 P1 C8 106.2(5) 4_565 . ?
C14 P1 C8 108.6(5) . . ?
C12 C13 C8 117.8(13) . . ?
C2 N1 N2 104.9(9) . . ?
C2 N1 Co1 125.0(8) . . ?
N2 N1 Co1 130.2(8) . . ?
C15 C14 C19 116.2(11) . . ?
C15 C14 P1 119.3(11) . . ?
C19 C14 P1 124.5(10) . . ?
P1 O1 Co1 153.5(5) . . ?
C11 C12 C13 121.4(15) . . ?
C9 C8 C13 121.2(11) . . ?
C9 C8 P1 118.9(9) . . ?
C13 C8 P1 119.8(10) . . ?
C18 C17 C16 121.8(15) . . ?
O2 C7 C6 107.8(9) . . ?
C7 O2 P1 114.6(6) . 4_666 ?
O1 Co1 N1 103.1(3) . . ?
O1 Co1 Cl1 105.7(2) . . ?
N1 Co1 Cl1 110.7(3) . . ?
O1 Co1 Cl2 109.6(2) . . ?
N1 Co1 Cl2 115.2(3) . . ?
Cl1 Co1 Cl2 111.74(14) . . ?
C16 C15 C14 123.1(13) . . ?
C12 C11 C10 120.1(14) . . ?
C17 C16 C15 117.9(14) . . ?
C8 C9 C10 119.1(12) . . ?
C11 C10 C9 120.3(14) . . ?

loop_
_geom_bond_atom_site_label_1
_geom_bond_atom_site_label_2
_geom_bond_distance
_geom_bond_site_symmetry_2
_geom_bond_publ_flag
C5 C4 1.492(15) . ?
C4 C3 1.350(15) . ?
C4 N2 1.348(13) . ?
C3 C2 1.391(15) . ?
C19 C18 1.359(14) . ?
C19 C14 1.401(14) . ?
C18 C17 1.356(16) . ?
N2 N1 1.377(11) . ?
N2 C6 1.451(12) . ?
C6 C7 1.495(13) . ?
C2 N1 1.328(13) . ?
C2 C1 1.490(14) . ?
P1 O1 1.492(7) . ?
P1 O2 1.575(7) 4_565 ?
P1 C14 1.763(11) . ?
P1 C8 1.797(10) . ?
C13 C12 1.399(15) . ?
C13 C8 1.393(14) . ?
N1 Co1 2.034(9) . ?
C14 C15 1.379(14) . ?
O1 Co1 1.950(7) . ?
C12 C11 1.347(18) . ?
C8 C9 1.371(14) . ?
C17 C16 1.363(16) . ?
C7 O2 1.459(11) . ?
Cl2 Co1 2.228(3) . ?
O2 P1 1.575(7) 4_666 ?
Co1 Cl1 2.214(3) . ?
C15 C16 1.365(16) . ?
C11 C10 1.381(17) . ?
C9 C10 1.387(15) . ?
